data_4121121
loop_
_publ_author_name
'Martin L. Kirk'
'David A. Shultz'
'Daniel E. Stasiw'
'Geoffrey F. Lewis'
'Guangbin Wang'
'Candice L. Brannen'
'Roger D. Sommer'
'Paul D. Boyle'

_publ_contact_author_address
;
Department of Chemistry
NC State University
2620 Yarbrough Drive
Box 8204
Raleigh, NC 27695
;
_publ_contact_author_email David_Shultz@ncsu.edu
_publ_contact_author_name 'David A. Shultz'
_publ_section_title
;
 Superexchange Contributions to Distance Dependence of Electron
 Transfer/Transport: Exchange and Electronic Coupling in
 Oligo(para-Phenylene)- and Oligo(2,5-Thiophene)-Bridged
 Donor-Bridge-Acceptor Biradical Complexes
;
_journal_name_full 'Journal of the American Chemical Society'
_journal_page_first 17144
_journal_page_last 17154
_journal_paper_doi 10.1021/ja4081887
_journal_volume 135
_journal_year 2013
_chemical_formula_sum 'C64 H73 B N8 O4 S2 Zn'
_chemical_formula_weight 1158.60
_chemical_name_common SQ-T-NN
_space_group_crystal_system monoclinic
_space_group_IT_number 14
_space_group_name_Hall '-P 2ybc'
_space_group_name_H-M_alt 'P 1 21/c 1'
_symmetry_space_group_name_Hall '-P 2ybc'
_symmetry_space_group_name_H-M 'P 1 21/c 1'
_atom_sites_solution_hydrogens geom
_atom_sites_solution_primary direct
_atom_sites_solution_secondary difmap
_audit_creation_method 'APEX2 v2013.2-0'
_cell_angle_alpha 90
_cell_angle_beta 108.5680(10)
_cell_angle_gamma 90
_cell_formula_units_Z 4
_cell_length_a 20.6545(5)
_cell_length_b 16.4166(4)
_cell_length_c 21.3372(5)
_cell_measurement_reflns_used 9753
_cell_measurement_temperature 110.(2)
_cell_measurement_theta_max 30.7761
_cell_measurement_theta_min 2.3113
_cell_volume 6858.3(3)
_computing_cell_refinement 'SAINT V8.27B (Bruker AXS Inc., 2012)'
_computing_data_collection 'Bruker Instrument Service v2012.12.0.3'
_computing_data_reduction 'SAINT V8.27B (Bruker AXS Inc., 2012)'
_computing_structure_refinement 'SHELXL-2013 (Sheldrick, 2013)'
_computing_structure_solution 'SHELXS-97 (Sheldrick, 2008)'
_diffrn_ambient_temperature 110.(2)
_diffrn_detector_area_resol_mean 8.3333
_diffrn_measured_fraction_theta_full 0.994
_diffrn_measured_fraction_theta_max 0.994
_diffrn_measurement_device_type 'Bruker-Nonius X8 Kappa APEX II'
_diffrn_measurement_method 'phi and omega scans'
_diffrn_radiation_monochromator graphite
_diffrn_radiation_type MoK\a
_diffrn_radiation_wavelength 0.71073
_diffrn_reflns_av_R_equivalents 0.0439
_diffrn_reflns_av_sigmaI/netI 0.0242
_diffrn_reflns_limit_h_max 30
_diffrn_reflns_limit_h_min -27
_diffrn_reflns_limit_k_max 23
_diffrn_reflns_limit_k_min -24
_diffrn_reflns_limit_l_max 31
_diffrn_reflns_limit_l_min -31
_diffrn_reflns_number 129378
_diffrn_reflns_theta_full 31.69
_diffrn_reflns_theta_max 31.69
_diffrn_reflns_theta_min 1.60
_diffrn_source 'fine-focus sealed tube'
_exptl_absorpt_coefficient_mu 0.467
_exptl_absorpt_correction_T_max 0.92
_exptl_absorpt_correction_T_min 0.86
_exptl_absorpt_correction_type multi-scan
_exptl_absorpt_process_details 'SADABS V2012/1 (Bruker AXS Inc.)'
_exptl_crystal_colour 'dark red'
_exptl_crystal_density_diffrn 1.122
_exptl_crystal_description plate
_exptl_crystal_F_000 2448
_exptl_crystal_size_max 0.390
_exptl_crystal_size_mid 0.230
_exptl_crystal_size_min 0.180
_refine_diff_density_max 1.546
_refine_diff_density_min -0.736
_refine_ls_extinction_method none
_refine_ls_goodness_of_fit_ref 1.027
_refine_ls_hydrogen_treatment constr
_refine_ls_matrix_type full
_refine_ls_number_parameters 765
_refine_ls_number_reflns 23072
_refine_ls_number_restraints 64
_refine_ls_restrained_S_all 1.048
_refine_ls_R_factor_all 0.0730
_refine_ls_R_factor_gt 0.0474
_refine_ls_shift/su_max 0.003
_refine_ls_shift/su_mean 0.000
_refine_ls_structure_factor_coef Fsqd
_refine_ls_weighting_details
;
w=1/[\s^2^(Fo^2^)+(0.0791P)^2^+2.9196P]
where P=(Fo^2^+2Fc^2^)/3
;
_refine_ls_weighting_scheme calc
_refine_ls_wR_factor_gt 0.1288
_refine_ls_wR_factor_ref 0.1437
_reflns_number_gt 16823
_reflns_number_total 23072
_reflns_threshold_expression 'I > 2\s(I)'
_cod_data_source_file ja4081887_si_002.cif
_cod_data_source_block I
_cod_database_code 4121121

loop_
_space_group_symop_operation_xyz
'x, y, z'
'-x, y+1/2, -z+1/2'
'-x, -y, -z'
'x, -y-1/2, z-1/2'

loop_
_atom_site_type_symbol
_atom_site_label
_atom_site_fract_x
_atom_site_fract_y
_atom_site_fract_z
_atom_site_U_iso_or_equiv
_atom_site_adp_type
_atom_site_calc_flag
_atom_site_refinement_flags_adp
_atom_site_refinement_flags_occupancy
_atom_site_refinement_flags_posn
_atom_site_occupancy
_atom_site_disorder_assembly
_atom_site_disorder_group
Zn Zn1 0.67940(2) 0.86184(2) 0.50455(2) 0.01877(5) Uani d . . . 1.0 . .
S S1 0.36808(2) 0.80970(3) 0.24160(2) 0.02401(9) Uani d . . . 1.0 . .
S S2 0.19181(2) 0.74988(3) 0.07613(2) 0.02843(10) Uani d . . . 1.0 . .
O O1 0.58447(6) 0.85999(7) 0.44528(5) 0.0217(2) Uani d . . . 1.0 . .
O O2 0.69465(5) 0.80835(7) 0.41963(5) 0.0212(2) Uani d . . . 1.0 . .
N N1 0.74805(7) 0.95532(9) 0.51347(6) 0.0214(3) Uani d . . . 1.0 . .
N N2 0.79002(7) 0.96698(9) 0.57720(7) 0.0233(3) Uani d . . . 1.0 . .
N N3 0.74247(7) 0.78534(9) 0.57168(6) 0.0215(3) Uani d . . . 1.0 . .
N N4 0.78779(7) 0.82501(9) 0.62391(6) 0.0220(3) Uani d . . . 1.0 . .
N N5 0.65117(7) 0.90435(9) 0.58778(6) 0.0204(3) Uani d . . . 1.0 . .
N N6 0.70643(7) 0.93428(9) 0.63668(6) 0.0207(3) Uani d . . . 1.0 . .
C C1 0.57665(8) 0.82933(10) 0.38783(7) 0.0190(3) Uani d . . . 1.0 . .
C C2 0.63872(7) 0.80308(10) 0.37300(7) 0.0184(3) Uani d . . . 1.0 . .
C C3 0.63247(8) 0.77431(10) 0.30727(7) 0.0192(3) Uani d . . . 1.0 . .
C C4 0.56823(8) 0.76634(10) 0.26342(7) 0.0201(3) Uani d . . . 1.0 . .
H H4 0.5635 0.7463 0.2204 0.024 Uiso calc U . R 1.0 . .
C C5 0.50741(7) 0.78668(10) 0.27890(7) 0.0193(3) Uani d . . . 1.0 . .
C C6 0.51248(7) 0.81908(10) 0.34023(7) 0.0205(3) Uani d . . . 1.0 . .
H H6 0.4724 0.8344 0.35 0.025 Uiso calc U . R 1.0 . .
C C7 0.69666(8) 0.75202(10) 0.28992(8) 0.0220(3) Uani d . . . 1.0 . .
C C8 0.67925(9) 0.73395(13) 0.21599(9) 0.0307(4) Uani d . . . 1.0 . .
H H8A 0.6584 0.7822 0.1905 0.046 Uiso calc U . R 1.0 . .
H H8B 0.6472 0.6882 0.2041 0.046 Uiso calc U . R 1.0 . .
H H8C 0.7211 0.7199 0.2061 0.046 Uiso calc U . R 1.0 . .
C C9 0.74820(8) 0.82259(11) 0.30585(9) 0.0262(3) Uani d . . . 1.0 . .
H H9A 0.7876 0.8081 0.292 0.039 Uiso calc U . R 1.0 . .
H H9B 0.7635 0.8331 0.3535 0.039 Uiso calc U . R 1.0 . .
H H9C 0.7264 0.8716 0.2822 0.039 Uiso calc U . R 1.0 . .
C C10 0.72940(9) 0.67641(12) 0.32977(10) 0.0314(4) Uani d . . . 1.0 . .
H H10A 0.6974 0.6306 0.3177 0.047 Uiso calc U . R 1.0 . .
H H10B 0.7404 0.6878 0.3771 0.047 Uiso calc U . R 1.0 . .
H H10C 0.7713 0.6625 0.32 0.047 Uiso calc U . R 1.0 . .
C C11 0.44150(7) 0.77093(10) 0.23020(7) 0.0201(3) Uani d . . . 1.0 . .
C C12 0.42541(8) 0.72312(11) 0.17442(8) 0.0243(3) Uani d . . . 1.0 . .
H H12 0.4587 0.6972 0.1592 0.029 Uiso calc U . R 1.0 . .
C C13 0.35445(8) 0.71646(11) 0.14199(8) 0.0250(3) Uani d . . . 1.0 . .
H H13 0.3351 0.6852 0.103 0.03 Uiso calc U . R 1.0 . .
C C14 0.31636(8) 0.75985(11) 0.17255(8) 0.0233(3) Uani d . . . 1.0 . .
C C15 0.24284(8) 0.76289(11) 0.15652(9) 0.0263(3) Uani d . . . 1.0 . .
C C16 0.20475(9) 0.77176(13) 0.19925(9) 0.0328(4) Uani d . . . 1.0 . .
H H16 0.2242 0.7812 0.2454 0.039 Uiso calc U . R 1.0 . .
C C17 0.13430(10) 0.76527(16) 0.16646(10) 0.0407(5) Uani d . . . 1.0 . .
H H17 0.1007 0.7692 0.1881 0.049 Uiso calc U . R 1.0 . .
C C18 0.11905(8) 0.75259(13) 0.09929(10) 0.0317(4) Uani d . . . 1.0 . .
C C19 0.05277(9) 0.73942(13) 0.05232(9) 0.0320(4) Uani d . . . 1.0 . .
N N7 -0.00678(8) 0.73539(15) 0.06597(9) 0.0465(5) Uani d . . . 1.0 . .
C C20 -0.06597(11) 0.7268(2) 0.00477(12) 0.0664(9) Uani d . . D 1.0 . .
N N8 0.04052(8) 0.72559(11) -0.01192(8) 0.0341(4) Uani d . . . 1.0 . .
C C23 -0.03249(10) 0.70551(18) -0.04639(11) 0.0541(7) Uani d . . D 1.0 . .
O O3 -0.01431(9) 0.74541(18) 0.12296(9) 0.0801(8) Uani d . . . 1.0 . .
O O4 0.08617(7) 0.72592(12) -0.04099(8) 0.0463(4) Uani d . . . 1.0 . .
C C26 0.83582(9) 1.02621(12) 0.57811(9) 0.0300(4) Uani d . . . 1.0 . .
C C27 0.82446(9) 1.05238(13) 0.51443(9) 0.0320(4) Uani d . . . 1.0 . .
H H27 0.8493 1.093 0.5 0.038 Uiso calc U . R 1.0 . .
C C28 0.76899(8) 1.00714(11) 0.47501(8) 0.0238(3) Uani d . . . 1.0 . .
C C29 0.73584(9) 1.01391(11) 0.40297(8) 0.0246(3) Uani d . . . 1.0 . .
C C30 0.77371(10) 1.04103(12) 0.36318(9) 0.0319(4) Uani d . . . 1.0 . .
H H30 0.8204 1.0552 0.3827 0.038 Uiso calc U . R 1.0 . .
C C31 0.74301(12) 1.04736(12) 0.29483(10) 0.0366(4) Uani d . . . 1.0 . .
H H31 0.7693 1.0664 0.2685 0.044 Uiso calc U . R 1.0 . .
C C32 0.67474(11) 1.02636(12) 0.26431(9) 0.0329(4) Uani d . . . 1.0 . .
C C33 0.63737(10) 1.00122(12) 0.30459(9) 0.0303(4) Uani d . . . 1.0 . .
H H33 0.5905 0.9878 0.2852 0.036 Uiso calc U . R 1.0 . .
C C34 0.66701(9) 0.99529(11) 0.37266(8) 0.0257(3) Uani d . . . 1.0 . .
H H34 0.64 0.9783 0.399 0.031 Uiso calc U . R 1.0 . .
C C35 0.88787(11) 1.05524(17) 0.64074(11) 0.0466(6) Uani d . . . 1.0 . .
H H35A 0.8649 1.0704 0.6728 0.07 Uiso calc U . R 1.0 . .
H H35B 0.9119 1.1027 0.6311 0.07 Uiso calc U . R 1.0 . .
H H35C 0.9208 1.0116 0.6592 0.07 Uiso calc U . R 1.0 . .
C C36 0.64034(13) 1.02944(13) 0.18988(9) 0.0388(5) Uani d . . . 1.0 . .
H H36 0.6009 0.9908 0.1797 0.047 Uiso calc U . R 1.0 . .
C C37 0.61067(14) 1.11262(14) 0.16823(10) 0.0441(5) Uani d . . . 1.0 . .
H H37A 0.6477 1.1526 0.1767 0.066 Uiso calc U . R 1.0 . .
H H37B 0.5799 1.1277 0.1931 0.066 Uiso calc U . R 1.0 . .
H H37C 0.5851 1.1116 0.1209 0.066 Uiso calc U . R 1.0 . .
C C38 0.68496(17) 1.0010(2) 0.15074(11) 0.0655(9) Uani d . . . 1.0 . .
H H38A 0.7229 1.0393 0.1568 0.098 Uiso calc U . R 1.0 . .
H H38B 0.658 0.9983 0.1038 0.098 Uiso calc U . R 1.0 . .
H H38C 0.7031 0.9468 0.1661 0.098 Uiso calc U . R 1.0 . .
C C39 0.83258(9) 0.77012(12) 0.66157(8) 0.0280(4) Uani d . . . 1.0 . .
C C40 0.81526(9) 0.69424(12) 0.63395(9) 0.0304(4) Uani d . . . 1.0 . .
H H40 0.8373 0.6441 0.6499 0.036 Uiso calc U . R 1.0 . .
C C41 0.75851(8) 0.70611(11) 0.57751(8) 0.0251(3) Uani d . . . 1.0 . .
C C42 0.71755(9) 0.64594(11) 0.53005(8) 0.0249(3) Uani d . . . 1.0 . .
C C43 0.74674(10) 0.57346(12) 0.51759(10) 0.0324(4) Uani d . . . 1.0 . .
H H43 0.7937 0.5629 0.5396 0.039 Uiso calc U . R 1.0 . .
C C44 0.70753(10) 0.51689(12) 0.47333(10) 0.0346(4) Uani d . . . 1.0 . .
H H44 0.7284 0.468 0.4655 0.041 Uiso calc U . R 1.0 . .
C C45 0.63860(10) 0.52974(11) 0.44018(10) 0.0309(4) Uani d . . . 1.0 . .
C C46 0.60983(9) 0.60210(12) 0.45276(10) 0.0302(4) Uani d . . . 1.0 . .
H H46 0.5629 0.6128 0.4304 0.036 Uiso calc U . R 1.0 . .
C C47 0.64839(9) 0.65880(11) 0.49739(9) 0.0279(3) Uani d . . . 1.0 . .
H H47 0.6273 0.7072 0.5058 0.034 Uiso calc U . R 1.0 . .
C C48 0.88972(10) 0.79387(15) 0.72188(9) 0.0378(4) Uani d . . . 1.0 . .
H H48A 0.9203 0.8317 0.7095 0.057 Uiso calc U . R 1.0 . .
H H48B 0.9153 0.7451 0.7421 0.057 Uiso calc U . R 1.0 . .
H H48C 0.8711 0.8203 0.7536 0.057 Uiso calc U . R 1.0 . .
C C49 0.59567(11) 0.46739(12) 0.39272(11) 0.0377(4) Uani d . . . 1.0 . .
H H49 0.626 0.4206 0.391 0.045 Uiso calc U . R 1.0 . .
C C50 0.56647(12) 0.50168(14) 0.32290(11) 0.0420(5) Uani d . . . 1.0 . .
H H50A 0.5369 0.5483 0.3233 0.063 Uiso calc U . R 1.0 . .
H H50B 0.5398 0.4595 0.2934 0.063 Uiso calc U . R 1.0 . .
H H50C 0.6039 0.5193 0.3072 0.063 Uiso calc U . R 1.0 . .
C C51 0.53866(13) 0.43490(14) 0.41742(13) 0.0472(6) Uani d . . . 1.0 . .
H H51A 0.5586 0.4129 0.4621 0.071 Uiso calc U . R 1.0 . .
H H51B 0.5137 0.3917 0.3878 0.071 Uiso calc U . R 1.0 . .
H H51C 0.5072 0.4793 0.4182 0.071 Uiso calc U . R 1.0 . .
C C52 0.68527(8) 0.97622(10) 0.68134(8) 0.0221(3) Uani d . . . 1.0 . .
C C53 0.61459(8) 0.97316(10) 0.66093(8) 0.0225(3) Uani d . . . 1.0 . .
H H53 0.5852 0.9977 0.6819 0.027 Uiso calc U . R 1.0 . .
C C54 0.59532(8) 0.92626(10) 0.60284(8) 0.0201(3) Uani d . . . 1.0 . .
C C55 0.52700(8) 0.89521(10) 0.56576(7) 0.0198(3) Uani d . . . 1.0 . .
C C56 0.46955(8) 0.94562(10) 0.54983(8) 0.0224(3) Uani d . . . 1.0 . .
H H56 0.4744 1.0015 0.5619 0.027 Uiso calc U . R 1.0 . .
C C57 0.40526(8) 0.91432(11) 0.51635(8) 0.0239(3) Uani d . . . 1.0 . .
H H57 0.3669 0.9498 0.5051 0.029 Uiso calc U . R 1.0 . .
C C58 0.39564(8) 0.83234(11) 0.49891(8) 0.0228(3) Uani d . . . 1.0 . .
C C59 0.45322(9) 0.78242(11) 0.51442(9) 0.0247(3) Uani d . . . 1.0 . .
H H59 0.4483 0.7265 0.5024 0.03 Uiso calc U . R 1.0 . .
C C60 0.51796(8) 0.81359(10) 0.54744(8) 0.0229(3) Uani d . . . 1.0 . .
H H60 0.5565 0.7785 0.5576 0.028 Uiso calc U . R 1.0 . .
C C61 0.73418(9) 1.01558(11) 0.74113(8) 0.0268(3) Uani d . . . 1.0 . .
H H61A 0.7689 0.9759 0.7646 0.04 Uiso calc U . R 1.0 . .
H H61B 0.7093 1.0347 0.7705 0.04 Uiso calc U . R 1.0 . .
H H61C 0.7564 1.0619 0.7274 0.04 Uiso calc U . R 1.0 . .
C C62 0.32330(9) 0.80196(12) 0.46469(9) 0.0272(3) Uani d . . . 1.0 . .
H H62 0.2929 0.8303 0.486 0.033 Uiso calc U . R 1.0 . .
C C63 0.31395(10) 0.71074(12) 0.47199(10) 0.0332(4) Uani d . . . 1.0 . .
H H63A 0.3404 0.6807 0.4487 0.05 Uiso calc U . R 1.0 . .
H H63B 0.2655 0.6968 0.453 0.05 Uiso calc U . R 1.0 . .
H H63C 0.33 0.6961 0.519 0.05 Uiso calc U . R 1.0 . .
C C64 0.29951(11) 0.82669(15) 0.39232(10) 0.0411(5) Uani d . . . 1.0 . .
H H64A 0.3284 0.8003 0.3696 0.062 Uiso calc U . R 1.0 . .
H H64B 0.3029 0.886 0.3889 0.062 Uiso calc U . R 1.0 . .
H H64C 0.252 0.8097 0.3717 0.062 Uiso calc U . R 1.0 . .
B B1 0.77945(9) 0.91754(12) 0.63470(9) 0.0229(3) Uani d . . . 1.0 . .
H H1 0.8136 0.935 0.6774 0.028 Uiso calc U . R 1.0 . .
C C21 -0.12259(16) 0.6793(3) 0.01398(18) 0.0532(11) Uani d U P D 0.671(5) A 1
H H21A -0.106 0.6254 0.0315 0.08 Uiso calc U P R 0.671(5) A 1
H H21B -0.1588 0.6733 -0.0286 0.08 Uiso calc U P R 0.671(5) A 1
H H21C -0.1408 0.7076 0.0452 0.08 Uiso calc U P R 0.671(5) A 1
C C22 -0.0926(2) 0.8184(3) -0.0076(3) 0.0711(14) Uani d U P D 0.671(5) A 1
H H22A -0.1074 0.8366 0.0294 0.107 Uiso calc U P R 0.671(5) A 1
H H22B -0.1311 0.8214 -0.0487 0.107 Uiso calc U P R 0.671(5) A 1
H H22C -0.0556 0.8536 -0.0111 0.107 Uiso calc U P R 0.671(5) A 1
C C24 -0.0559(2) 0.7387(4) -0.11263(18) 0.079(2) Uani d U P D 0.671(5) A 1
H H24A -0.105 0.7287 -0.1323 0.118 Uiso calc U P R 0.671(5) A 1
H H24B -0.0314 0.7124 -0.1396 0.118 Uiso calc U P R 0.671(5) A 1
H H24C -0.0473 0.7975 -0.1109 0.118 Uiso calc U P R 0.671(5) A 1
C C25 -0.0306(2) 0.6080(3) -0.0466(3) 0.0717(15) Uani d U P D 0.671(5) A 1
H H25A -0.019 0.5878 -0.0011 0.107 Uiso calc U P R 0.671(5) A 1
H H25B 0.0039 0.5894 -0.066 0.107 Uiso calc U P R 0.671(5) A 1
H H25C -0.0755 0.587 -0.0727 0.107 Uiso calc U P R 0.671(5) A 1
C C24A -0.0571(4) 0.7918(5) -0.0812(5) 0.072(3) Uani d U P D 0.329(5) A 2
H H24D -0.1039 0.7869 -0.1114 0.108 Uiso calc U P R 0.329(5) A 2
H H24E -0.0268 0.8083 -0.1062 0.108 Uiso calc U P R 0.329(5) A 2
H H24F -0.0556 0.8328 -0.0474 0.108 Uiso calc U P R 0.329(5) A 2
C C25A -0.0461(4) 0.6557(6) -0.1089(4) 0.057(2) Uani d U P D 0.329(5) A 2
H H25D -0.0212 0.604 -0.0986 0.086 Uiso calc U P R 0.329(5) A 2
H H25E -0.0307 0.6861 -0.1411 0.086 Uiso calc U P R 0.329(5) A 2
H H25F -0.0952 0.6449 -0.1275 0.086 Uiso calc U P R 0.329(5) A 2
C C22A -0.1363(4) 0.7550(11) -0.0016(8) 0.124(4) Uani d U P D 0.329(5) A 2
H H22D -0.1694 0.7133 -0.0245 0.185 Uiso calc U P R 0.329(5) A 2
H H22E -0.1458 0.8058 -0.027 0.185 Uiso calc U P R 0.329(5) A 2
H H22F -0.14 0.7644 0.0425 0.185 Uiso calc U P R 0.329(5) A 2
C C21A -0.0677(7) 0.6332(5) 0.0166(7) 0.124(4) Uani d U P D 0.329(5) A 2
H H21D -0.0301 0.607 0.0054 0.185 Uiso calc U P R 0.329(5) A 2
H H21E -0.1113 0.6109 -0.0115 0.185 Uiso calc U P R 0.329(5) A 2
H H21F -0.0627 0.6229 0.0631 0.185 Uiso calc U P R 0.329(5) A 2

loop_
_atom_site_aniso_label
_atom_site_aniso_U_11
_atom_site_aniso_U_22
_atom_site_aniso_U_33
_atom_site_aniso_U_12
_atom_site_aniso_U_13
_atom_site_aniso_U_23
Zn1 0.01480(8) 0.02682(10) 0.01405(8) -0.00054(7) 0.00368(6) -0.00068(7)
S1 0.01451(16) 0.0317(2) 0.02465(19) 0.00012(14) 0.00457(14) -0.00813(16)
S2 0.01526(17) 0.0429(3) 0.0248(2) 0.00115(16) 0.00312(14) -0.00304(18)
O1 0.0162(5) 0.0334(6) 0.0156(5) 0.0009(4) 0.0051(4) -0.0038(4)
O2 0.0150(5) 0.0305(6) 0.0166(5) 0.0008(4) 0.0031(4) -0.0022(4)
N1 0.0185(6) 0.0295(7) 0.0159(6) -0.0016(5) 0.0049(5) -0.0005(5)
N2 0.0168(6) 0.0349(8) 0.0173(6) -0.0055(5) 0.0041(5) -0.0002(5)
N3 0.0171(6) 0.0299(7) 0.0169(6) -0.0002(5) 0.0047(5) 0.0001(5)
N4 0.0164(6) 0.0346(8) 0.0145(6) 0.0002(5) 0.0041(5) 0.0000(5)
N5 0.0165(6) 0.0292(7) 0.0155(5) -0.0005(5) 0.0050(5) 0.0000(5)
N6 0.0188(6) 0.0276(7) 0.0154(6) -0.0025(5) 0.0051(5) -0.0011(5)
C1 0.0168(6) 0.0248(7) 0.0160(6) -0.0001(5) 0.0059(5) -0.0011(6)
C2 0.0155(6) 0.0229(7) 0.0168(6) 0.0004(5) 0.0049(5) -0.0003(5)
C3 0.0162(6) 0.0241(7) 0.0182(6) 0.0000(5) 0.0065(5) -0.0020(6)
C4 0.0172(6) 0.0270(8) 0.0166(6) -0.0008(6) 0.0062(5) -0.0038(6)
C5 0.0143(6) 0.0251(7) 0.0178(6) -0.0003(5) 0.0043(5) -0.0007(6)
C6 0.0142(6) 0.0295(8) 0.0174(7) 0.0016(6) 0.0046(5) -0.0014(6)
C7 0.0160(6) 0.0289(8) 0.0219(7) 0.0001(6) 0.0074(5) -0.0058(6)
C8 0.0214(7) 0.0470(11) 0.0268(8) -0.0039(7) 0.0121(6) -0.0137(8)
C9 0.0188(7) 0.0324(9) 0.0287(8) -0.0025(6) 0.0097(6) -0.0065(7)
C10 0.0256(8) 0.0296(9) 0.0405(10) 0.0047(7) 0.0124(7) -0.0032(8)
C11 0.0141(6) 0.0285(8) 0.0176(6) 0.0007(5) 0.0047(5) -0.0002(6)
C12 0.0165(7) 0.0359(9) 0.0193(7) 0.0023(6) 0.0042(5) -0.0057(6)
C13 0.0167(7) 0.0355(9) 0.0207(7) -0.0020(6) 0.0028(6) -0.0069(6)
C14 0.0157(6) 0.0285(8) 0.0235(7) -0.0019(6) 0.0029(6) -0.0037(6)
C15 0.0163(7) 0.0336(9) 0.0265(8) -0.0011(6) 0.0034(6) -0.0044(7)
C16 0.0205(8) 0.0482(11) 0.0268(8) -0.0027(7) 0.0035(6) -0.0086(8)
C17 0.0206(8) 0.0694(15) 0.0329(10) -0.0019(9) 0.0097(7) -0.0080(10)
C18 0.0154(7) 0.0468(11) 0.0322(9) -0.0005(7) 0.0065(6) -0.0034(8)
C19 0.0166(7) 0.0485(11) 0.0300(9) 0.0007(7) 0.0063(6) -0.0011(8)
N7 0.0195(7) 0.0873(15) 0.0319(9) -0.0041(8) 0.0071(6) -0.0042(9)
C20 0.0227(10) 0.134(3) 0.0369(12) -0.0142(14) 0.0020(9) 0.0007(15)
N8 0.0174(6) 0.0516(10) 0.0309(8) 0.0021(6) 0.0043(6) 0.0004(7)
C23 0.0190(8) 0.103(2) 0.0395(12) -0.0099(11) 0.0078(8) -0.0244(13)
O3 0.0304(8) 0.173(3) 0.0402(9) -0.0079(12) 0.0153(7) -0.0163(13)
O4 0.0227(6) 0.0816(12) 0.0353(8) 0.0024(7) 0.0104(6) -0.0042(8)
C26 0.0213(7) 0.0418(10) 0.0251(8) -0.0102(7) 0.0050(6) 0.0002(7)
C27 0.0277(8) 0.0409(10) 0.0281(8) -0.0109(7) 0.0099(7) 0.0029(8)
C28 0.0211(7) 0.0308(8) 0.0211(7) -0.0024(6) 0.0091(6) 0.0014(6)
C29 0.0297(8) 0.0261(8) 0.0197(7) -0.0007(6) 0.0103(6) 0.0017(6)
C30 0.0358(9) 0.0358(10) 0.0283(9) -0.0055(8) 0.0160(7) 0.0009(7)
C31 0.0552(12) 0.0352(10) 0.0273(9) -0.0015(9) 0.0241(9) 0.0035(8)
C32 0.0502(11) 0.0288(9) 0.0206(8) 0.0084(8) 0.0127(8) 0.0012(7)
C33 0.0338(9) 0.0329(9) 0.0217(8) 0.0072(7) 0.0054(7) -0.0010(7)
C34 0.0280(8) 0.0290(8) 0.0204(7) 0.0028(7) 0.0079(6) 0.0013(6)
C35 0.0358(10) 0.0668(15) 0.0313(10) -0.0282(11) 0.0023(8) 0.0001(10)
C36 0.0585(13) 0.0358(10) 0.0209(8) 0.0047(9) 0.0111(8) 0.0009(7)
C37 0.0644(15) 0.0407(11) 0.0266(9) 0.0074(11) 0.0135(10) 0.0051(8)
C38 0.092(2) 0.081(2) 0.0242(10) 0.0374(17) 0.0189(12) 0.0012(11)
C39 0.0209(7) 0.0444(10) 0.0175(7) 0.0054(7) 0.0046(6) 0.0045(7)
C40 0.0270(8) 0.0380(10) 0.0239(8) 0.0083(7) 0.0048(7) 0.0065(7)
C41 0.0217(7) 0.0331(9) 0.0211(7) 0.0041(6) 0.0079(6) 0.0036(6)
C42 0.0254(8) 0.0276(8) 0.0231(7) 0.0018(6) 0.0095(6) 0.0031(6)
C43 0.0281(8) 0.0322(9) 0.0352(9) 0.0070(7) 0.0075(7) 0.0027(8)
C44 0.0345(9) 0.0281(9) 0.0399(10) 0.0073(7) 0.0102(8) -0.0014(8)
C45 0.0336(9) 0.0270(9) 0.0318(9) 0.0008(7) 0.0098(7) 0.0000(7)
C46 0.0241(8) 0.0310(9) 0.0335(9) 0.0008(7) 0.0065(7) -0.0012(7)
C47 0.0265(8) 0.0266(8) 0.0312(9) 0.0024(7) 0.0099(7) -0.0005(7)
C48 0.0278(9) 0.0546(13) 0.0235(8) 0.0064(9) -0.0024(7) 0.0013(8)
C49 0.0385(10) 0.0283(9) 0.0424(11) 0.0013(8) 0.0073(9) -0.0054(8)
C50 0.0449(12) 0.0433(12) 0.0360(11) -0.0043(9) 0.0103(9) -0.0090(9)
C51 0.0513(13) 0.0299(10) 0.0545(14) -0.0096(9) 0.0085(11) 0.0048(10)
C52 0.0244(7) 0.0233(7) 0.0190(7) -0.0013(6) 0.0076(6) -0.0006(6)
C53 0.0231(7) 0.0258(8) 0.0198(7) 0.0012(6) 0.0087(6) -0.0012(6)
C54 0.0191(7) 0.0240(7) 0.0183(6) 0.0013(6) 0.0076(5) 0.0016(6)
C55 0.0186(6) 0.0259(7) 0.0170(6) 0.0006(6) 0.0087(5) 0.0020(6)
C56 0.0211(7) 0.0250(8) 0.0232(7) 0.0019(6) 0.0101(6) -0.0003(6)
C57 0.0186(7) 0.0306(8) 0.0228(7) 0.0036(6) 0.0071(6) 0.0024(6)
C58 0.0210(7) 0.0283(8) 0.0195(7) -0.0021(6) 0.0071(6) 0.0024(6)
C59 0.0243(7) 0.0232(8) 0.0272(8) -0.0012(6) 0.0090(6) 0.0011(6)
C60 0.0204(7) 0.0246(8) 0.0252(7) 0.0032(6) 0.0091(6) 0.0042(6)
C61 0.0292(8) 0.0279(8) 0.0213(7) -0.0024(7) 0.0051(6) -0.0048(6)
C62 0.0210(7) 0.0350(9) 0.0243(8) -0.0014(7) 0.0053(6) 0.0020(7)
C63 0.0266(8) 0.0347(10) 0.0358(10) -0.0076(7) 0.0065(7) 0.0007(8)
C64 0.0375(10) 0.0530(13) 0.0266(9) -0.0103(9) 0.0016(8) 0.0071(9)
B1 0.0174(7) 0.0338(10) 0.0172(7) -0.0034(7) 0.0051(6) -0.0004(7)
C21 0.0214(13) 0.099(3) 0.0445(19) -0.0176(16) 0.0183(13) -0.022(2)
C22 0.049(2) 0.076(3) 0.076(3) 0.029(2) 0.004(2) 0.006(2)
C24 0.0303(17) 0.172(6) 0.0284(17) -0.002(3) 0.0014(14) 0.017(3)
C25 0.055(2) 0.085(3) 0.084(3) -0.022(2) 0.036(2) -0.045(3)
C24A 0.038(4) 0.104(7) 0.059(5) 0.029(4) -0.007(4) -0.019(5)
C25A 0.030(3) 0.081(6) 0.049(4) 0.002(3) -0.004(3) -0.019(4)
C22A 0.078(6) 0.186(9) 0.093(6) -0.011(6) 0.009(5) -0.027(6)
C21A 0.078(6) 0.186(9) 0.093(6) -0.011(6) 0.009(5) -0.027(6)

loop_
_atom_type_symbol
_atom_type_description
_atom_type_scat_dispersion_real
_atom_type_scat_dispersion_imag
_atom_type_scat_source
C C 0.0033 0.0016 'International Tables Vol C Tables 4.2.6.8 and 6.1.1.4'
H H 0.0000 0.0000 'International Tables Vol C Tables 4.2.6.8 and 6.1.1.4'
N N 0.0061 0.0033 'International Tables Vol C Tables 4.2.6.8 and 6.1.1.4'
O O 0.0106 0.0060 'International Tables Vol C Tables 4.2.6.8 and 6.1.1.4'
B B 0.0013 0.0007 'International Tables Vol C Tables 4.2.6.8 and 6.1.1.4'
S S 0.1246 0.1234 'International Tables Vol C Tables 4.2.6.8 and 6.1.1.4'
Zn Zn 0.2839 1.4301 'International Tables Vol C Tables 4.2.6.8 and 6.1.1.4'

loop_
_geom_angle_atom_site_label_1
_geom_angle_atom_site_label_2
_geom_angle_atom_site_label_3
_geom_angle
O1 Zn1 N3 136.66(5)
O1 Zn1 N1 126.01(5)
N3 Zn1 N1 97.33(5)
O1 Zn1 O2 80.41(4)
N3 Zn1 O2 96.30(5)
N1 Zn1 O2 95.87(5)
O1 Zn1 N5 93.38(5)
N3 Zn1 N5 84.28(5)
N1 Zn1 N5 92.38(5)
O2 Zn1 N5 171.58(5)
C14 S1 C11 92.14(8)
C15 S2 C18 91.39(9)
C1 O1 Zn1 114.56(9)
C2 O2 Zn1 110.66(9)
C28 N1 N2 106.95(13)
C28 N1 Zn1 139.59(11)
N2 N1 Zn1 113.25(10)
C26 N2 N1 109.41(13)
C26 N2 B1 129.95(14)
N1 N2 B1 120.62(13)
C41 N3 N4 107.55(13)
C41 N3 Zn1 138.56(12)
N4 N3 Zn1 113.43(11)
C39 N4 N3 109.06(14)
C39 N4 B1 130.41(14)
N3 N4 B1 120.38(13)
C54 N5 N6 107.04(13)
C54 N5 Zn1 139.78(11)
N6 N5 Zn1 111.46(9)
C52 N6 N5 109.93(13)
C52 N6 B1 130.14(14)
N5 N6 B1 119.93(13)
O1 C1 C6 122.74(14)
O1 C1 C2 117.60(13)
C6 C1 C2 119.65(13)
O2 C2 C3 124.22(13)
O2 C2 C1 116.64(13)
C3 C2 C1 119.14(13)
C4 C3 C2 117.59(13)
C4 C3 C7 122.64(14)
C2 C3 C7 119.74(13)
C3 C4 C5 123.41(14)
C3 C4 H4 118.3
C5 C4 H4 118.3
C6 C5 C4 119.87(13)
C6 C5 C11 121.14(14)
C4 C5 C11 118.98(13)
C5 C6 C1 120.05(14)
C5 C6 H6 120.0
C1 C6 H6 120.0
C3 C7 C8 110.99(13)
C3 C7 C10 108.80(14)
C8 C7 C10 109.37(15)
C3 C7 C9 111.03(13)
C8 C7 C9 107.03(14)
C10 C7 C9 109.60(14)
C7 C8 H8A 109.5
C7 C8 H8B 109.5
H8A C8 H8B 109.5
C7 C8 H8C 109.5
H8A C8 H8C 109.5
H8B C8 H8C 109.5
C7 C9 H9A 109.5
C7 C9 H9B 109.5
H9A C9 H9B 109.5
C7 C9 H9C 109.5
H9A C9 H9C 109.5
H9B C9 H9C 109.5
C7 C10 H10A 109.5
C7 C10 H10B 109.5
H10A C10 H10B 109.5
C7 C10 H10C 109.5
H10A C10 H10C 109.5
H10B C10 H10C 109.5
C12 C11 C5 129.46(14)
C12 C11 S1 110.50(11)
C5 C11 S1 119.90(12)
C11 C12 C13 113.30(14)
C11 C12 H12 123.3
C13 C12 H12 123.3
C14 C13 C12 112.97(15)
C14 C13 H13 123.5
C12 C13 H13 123.5
C13 C14 C15 128.58(15)
C13 C14 S1 111.07(12)
C15 C14 S1 120.19(13)
C16 C15 C14 128.29(16)
C16 C15 S2 111.90(12)
C14 C15 S2 119.74(13)
C15 C16 C17 112.28(17)
C15 C16 H16 123.9
C17 C16 H16 123.9
C18 C17 C16 112.71(17)
C18 C17 H17 123.6
C16 C17 H17 123.6
C17 C18 C19 126.86(17)
C17 C18 S2 111.68(13)
C19 C18 S2 121.42(14)
N8 C19 N7 109.00(16)
N8 C19 C18 124.88(16)
N7 C19 C18 126.07(18)
O3 N7 C19 126.14(17)
O3 N7 C20 122.07(18)
C19 N7 C20 111.46(18)
C21 C20 N7 113.6(2)
N7 C20 C22A 123.8(6)
C21 C20 C23 122.8(3)
N7 C20 C23 102.70(17)
C22A C20 C23 131.7(6)
N7 C20 C21A 90.4(5)
C22A C20 C21A 104.5(9)
C23 C20 C21A 85.8(6)
C21 C20 C22 106.0(3)
N7 C20 C22 101.5(3)
C23 C20 C22 108.2(3)
O4 N8 C19 124.68(16)
O4 N8 C23 123.14(16)
C19 N8 C23 112.12(16)
C24 C23 N8 111.7(2)
C24 C23 C20 122.2(3)
N8 C23 C20 102.53(17)
N8 C23 C25A 115.5(3)
C20 C23 C25A 139.9(4)
C24 C23 C25 112.0(4)
N8 C23 C25 101.6(2)
C20 C23 C25 104.5(3)
N8 C23 C24A 98.9(4)
C20 C23 C24A 88.9(4)
C25A C23 C24A 97.2(5)
N2 C26 C27 108.23(15)
N2 C26 C35 122.71(16)
C27 C26 C35 129.06(17)
C26 C27 C28 106.14(16)
C26 C27 H27 126.9
C28 C27 H27 126.9
N1 C28 C27 109.25(15)
N1 C28 C29 123.42(15)
C27 C28 C29 127.32(15)
C34 C29 C30 118.22(16)
C34 C29 C28 122.21(15)
C30 C29 C28 119.56(16)
C31 C30 C29 120.14(18)
C31 C30 H30 119.9
C29 C30 H30 119.9
C32 C31 C30 121.63(18)
C32 C31 H31 119.2
C30 C31 H31 119.2
C33 C32 C31 117.58(17)
C33 C32 C36 119.32(19)
C31 C32 C36 123.10(18)
C34 C33 C32 121.45(18)
C34 C33 H33 119.3
C32 C33 H33 119.3
C33 C34 C29 120.94(17)
C33 C34 H34 119.5
C29 C34 H34 119.5
C26 C35 H35A 109.5
C26 C35 H35B 109.5
H35A C35 H35B 109.5
C26 C35 H35C 109.5
H35A C35 H35C 109.5
H35B C35 H35C 109.5
C38 C36 C37 111.9(2)
C38 C36 C32 113.9(2)
C37 C36 C32 111.06(17)
C38 C36 H36 106.5
C37 C36 H36 106.5
C32 C36 H36 106.5
C36 C37 H37A 109.5
C36 C37 H37B 109.5
H37A C37 H37B 109.5
C36 C37 H37C 109.5
H37A C37 H37C 109.5
H37B C37 H37C 109.5
C36 C38 H38A 109.5
C36 C38 H38B 109.5
H38A C38 H38B 109.5
C36 C38 H38C 109.5
H38A C38 H38C 109.5
H38B C38 H38C 109.5
N4 C39 C40 108.20(15)
N4 C39 C48 122.65(18)
C40 C39 C48 129.15(17)
C39 C40 C41 105.93(16)
C39 C40 H40 127.0
C41 C40 H40 127.0
N3 C41 C40 109.25(16)
N3 C41 C42 121.11(15)
C40 C41 C42 129.61(17)
C47 C42 C43 118.05(17)
C47 C42 C41 121.04(16)
C43 C42 C41 120.90(16)
C44 C43 C42 120.41(17)
C44 C43 H43 119.8
C42 C43 H43 119.8
C43 C44 C45 121.77(18)
C43 C44 H44 119.1
C45 C44 H44 119.1
C44 C45 C46 117.56(18)
C44 C45 C49 121.69(17)
C46 C45 C49 120.75(17)
C47 C46 C45 121.19(17)
C47 C46 H46 119.4
C45 C46 H46 119.4
C46 C47 C42 121.02(17)
C46 C47 H47 119.5
C42 C47 H47 119.5
C39 C48 H48A 109.5
C39 C48 H48B 109.5
H48A C48 H48B 109.5
C39 C48 H48C 109.5
H48A C48 H48C 109.5
H48B C48 H48C 109.5
C45 C49 C50 111.66(17)
C45 C49 C51 110.89(18)
C50 C49 C51 110.89(18)
C45 C49 H49 107.7
C50 C49 H49 107.7
C51 C49 H49 107.7
C49 C50 H50A 109.5
C49 C50 H50B 109.5
H50A C50 H50B 109.5
C49 C50 H50C 109.5
H50A C50 H50C 109.5
H50B C50 H50C 109.5
C49 C51 H51A 109.5
C49 C51 H51B 109.5
H51A C51 H51B 109.5
C49 C51 H51C 109.5
H51A C51 H51C 109.5
H51B C51 H51C 109.5
N6 C52 C53 107.69(14)
N6 C52 C61 122.45(15)
C53 C52 C61 129.86(15)
C52 C53 C54 105.75(14)
C52 C53 H53 127.1
C54 C53 H53 127.1
N5 C54 C53 109.55(14)
N5 C54 C55 121.92(14)
C53 C54 C55 128.17(14)
C60 C55 C56 118.32(14)
C60 C55 C54 120.30(14)
C56 C55 C54 121.35(15)
C57 C56 C55 120.29(16)
C57 C56 H56 119.9
C55 C56 H56 119.9
C56 C57 C58 121.72(15)
C56 C57 H57 119.1
C58 C57 H57 119.1
C57 C58 C59 117.75(15)
C57 C58 C62 118.62(15)
C59 C58 C62 123.62(16)
C58 C59 C60 120.81(16)
C58 C59 H59 119.6
C60 C59 H59 119.6
C55 C60 C59 121.09(15)
C55 C60 H60 119.5
C59 C60 H60 119.5
C52 C61 H61A 109.5
C52 C61 H61B 109.5
H61A C61 H61B 109.5
C52 C61 H61C 109.5
H61A C61 H61C 109.5
H61B C61 H61C 109.5
C64 C62 C58 110.50(15)
C64 C62 C63 110.85(17)
C58 C62 C63 114.18(15)
C64 C62 H62 107.0
C58 C62 H62 107.0
C63 C62 H62 107.0
C62 C63 H63A 109.5
C62 C63 H63B 109.5
H63A C63 H63B 109.5
C62 C63 H63C 109.5
H63A C63 H63C 109.5
H63B C63 H63C 109.5
C62 C64 H64A 109.5
C62 C64 H64B 109.5
H64A C64 H64B 109.5
C62 C64 H64C 109.5
H64A C64 H64C 109.5
H64B C64 H64C 109.5
N2 B1 N6 108.31(13)
N2 B1 N4 110.24(13)
N6 B1 N4 109.43(13)
N2 B1 H1 109.6
N6 B1 H1 109.6
N4 B1 H1 109.6
C20 C21 H21A 109.5
C20 C21 H21B 109.5
H21A C21 H21B 109.5
C20 C21 H21C 109.5
H21A C21 H21C 109.5
H21B C21 H21C 109.5
C20 C22 H22A 109.5
C20 C22 H22B 109.5
H22A C22 H22B 109.5
C20 C22 H22C 109.5
H22A C22 H22C 109.5
H22B C22 H22C 109.5
C23 C24 H24A 109.5
C23 C24 H24B 109.5
H24A C24 H24B 109.5
C23 C24 H24C 109.5
H24A C24 H24C 109.5
H24B C24 H24C 109.5
C23 C25 H25A 109.5
C23 C25 H25B 109.5
H25A C25 H25B 109.5
C23 C25 H25C 109.5
H25A C25 H25C 109.5
H25B C25 H25C 109.5
C23 C24A H24D 109.5
C23 C24A H24E 109.5
H24D C24A H24E 109.5
C23 C24A H24F 109.5
H24D C24A H24F 109.5
H24E C24A H24F 109.5
C23 C25A H25D 109.5
C23 C25A H25E 109.5
H25D C25A H25E 109.5
C23 C25A H25F 109.5
H25D C25A H25F 109.5
H25E C25A H25F 109.5
C20 C22A H22D 109.5
C20 C22A H22E 109.5
H22D C22A H22E 109.5
C20 C22A H22F 109.5
H22D C22A H22F 109.5
H22E C22A H22F 109.5
C20 C21A H21D 109.5
C20 C21A H21E 109.5
H21D C21A H21E 109.5
C20 C21A H21F 109.5
H21D C21A H21F 109.5
H21E C21A H21F 109.5

loop_
_geom_bond_atom_site_label_1
_geom_bond_atom_site_label_2
_geom_bond_distance
Zn1 O1 1.9661(11)
Zn1 N3 2.0339(14)
Zn1 N1 2.0566(14)
Zn1 O2 2.1253(11)
Zn1 N5 2.1541(13)
S1 C14 1.7261(16)
S1 C11 1.7319(15)
S2 C15 1.7169(17)
S2 C18 1.7255(18)
O1 C1 1.2870(18)
O2 C2 1.2650(18)
N1 C28 1.346(2)
N1 N2 1.3735(18)
N2 C26 1.352(2)
N2 B1 1.543(2)
N3 C41 1.338(2)
N3 N4 1.3704(19)
N4 C39 1.357(2)
N4 B1 1.554(3)
N5 C54 1.3415(19)
N5 N6 1.3689(18)
N6 C52 1.356(2)
N6 B1 1.547(2)
C1 C6 1.400(2)
C1 C2 1.479(2)
C2 C3 1.446(2)
C3 C4 1.365(2)
C3 C7 1.530(2)
C4 C5 1.436(2)
C4 H4 0.95
C5 C6 1.385(2)
C5 C11 1.449(2)
C6 H6 0.95
C7 C8 1.531(2)
C7 C10 1.535(3)
C7 C9 1.536(2)
C8 H8A 0.98
C8 H8B 0.98
C8 H8C 0.98
C9 H9A 0.98
C9 H9B 0.98
C9 H9C 0.98
C10 H10A 0.98
C10 H10B 0.98
C10 H10C 0.98
C11 C12 1.375(2)
C12 C13 1.412(2)
C12 H12 0.95
C13 C14 1.371(2)
C13 H13 0.95
C14 C15 1.447(2)
C15 C16 1.388(3)
C16 C17 1.404(3)
C16 H16 0.95
C17 C18 1.382(3)
C17 H17 0.95
C18 C19 1.432(2)
C19 N8 1.332(3)
C19 N7 1.353(2)
N7 O3 1.285(2)
N7 C20 1.484(3)
C20 C21 1.470(4)
C20 C22A 1.489(6)
C20 C23 1.507(3)
C20 C21A 1.559(7)
C20 C22 1.594(5)
N8 O4 1.283(2)
N8 C23 1.489(2)
C23 C24 1.447(4)
C23 C25A 1.512(5)
C23 C25 1.602(5)
C23 C24A 1.605(6)
C26 C27 1.372(3)
C26 C35 1.501(3)
C27 C28 1.399(2)
C27 H27 0.95
C28 C29 1.474(2)
C29 C34 1.396(2)
C29 C30 1.398(2)
C30 C31 1.397(3)
C30 H30 0.95
C31 C32 1.395(3)
C31 H31 0.95
C32 C33 1.388(3)
C32 C36 1.520(3)
C33 C34 1.388(2)
C33 H33 0.95
C34 H34 0.95
C35 H35A 0.98
C35 H35B 0.98
C35 H35C 0.98
C36 C38 1.502(3)
C36 C37 1.508(3)
C36 H36 1.0
C37 H37A 0.98
C37 H37B 0.98
C37 H37C 0.98
C38 H38A 0.98
C38 H38B 0.98
C38 H38C 0.98
C39 C40 1.376(3)
C39 C48 1.494(2)
C40 C41 1.401(2)
C40 H40 0.95
C41 C42 1.473(3)
C42 C47 1.392(3)
C42 C43 1.397(3)
C43 C44 1.387(3)
C43 H43 0.95
C44 C45 1.389(3)
C44 H44 0.95
C45 C46 1.392(3)
C45 C49 1.513(3)
C46 C47 1.387(3)
C46 H46 0.95
C47 H47 0.95
C48 H48A 0.98
C48 H48B 0.98
C48 H48C 0.98
C49 C50 1.526(3)
C49 C51 1.531(3)
C49 H49 1.0
C50 H50A 0.98
C50 H50B 0.98
C50 H50C 0.98
C51 H51A 0.98
C51 H51B 0.98
C51 H51C 0.98
C52 C53 1.385(2)
C52 C61 1.498(2)
C53 C54 1.405(2)
C53 H53 0.95
C54 C55 1.472(2)
C55 C60 1.392(2)
C55 C56 1.397(2)
C56 C57 1.390(2)
C56 H56 0.95
C57 C58 1.394(2)
C57 H57 0.95
C58 C59 1.395(2)
C58 C62 1.523(2)
C59 C60 1.395(2)
C59 H59 0.95
C60 H60 0.95
C61 H61A 0.98
C61 H61B 0.98
C61 H61C 0.98
C62 C64 1.519(3)
C62 C63 1.524(3)
C62 H62 1.0
C63 H63A 0.98
C63 H63B 0.98
C63 H63C 0.98
C64 H64A 0.98
C64 H64B 0.98
C64 H64C 0.98
B1 H1 1.0
C21 H21A 0.98
C21 H21B 0.98
C21 H21C 0.98
C22 H22A 0.98
C22 H22B 0.98
C22 H22C 0.98
C24 H24A 0.98
C24 H24B 0.98
C24 H24C 0.98
C25 H25A 0.98
C25 H25B 0.98
C25 H25C 0.98
C24A H24D 0.98
C24A H24E 0.98
C24A H24F 0.98
C25A H25D 0.98
C25A H25E 0.98
C25A H25F 0.98
C22A H22D 0.98
C22A H22E 0.98
C22A H22F 0.98
C21A H21D 0.98
C21A H21E 0.98
C21A H21F 0.98

loop_
_geom_torsion_atom_site_label_1
_geom_torsion_atom_site_label_2
_geom_torsion_atom_site_label_3
_geom_torsion_atom_site_label_4
_geom_torsion
C28 N1 N2 C26 0.81(19)
Zn1 N1 N2 C26 176.63(12)
C28 N1 N2 B1 179.19(15)
Zn1 N1 N2 B1 -4.98(18)
C41 N3 N4 C39 0.89(17)
Zn1 N3 N4 C39 -172.84(10)
C41 N3 N4 B1 -175.14(13)
Zn1 N3 N4 B1 11.13(16)
C54 N5 N6 C52 -1.33(18)
Zn1 N5 N6 C52 166.76(10)
C54 N5 N6 B1 178.56(14)
Zn1 N5 N6 B1 -13.35(17)
Zn1 O1 C1 C6 176.65(13)
Zn1 O1 C1 C2 -2.36(18)
Zn1 O2 C2 C3 175.81(12)
Zn1 O2 C2 C1 -3.46(17)
O1 C1 C2 O2 4.1(2)
C6 C1 C2 O2 -174.93(15)
O1 C1 C2 C3 -175.19(14)
C6 C1 C2 C3 5.8(2)
O2 C2 C3 C4 175.31(16)
C1 C2 C3 C4 -5.4(2)
O2 C2 C3 C7 -3.1(2)
C1 C2 C3 C7 176.17(14)
C2 C3 C4 C5 1.4(2)
C7 C3 C4 C5 179.78(15)
C3 C4 C5 C6 2.5(3)
C3 C4 C5 C11 -176.00(16)
C4 C5 C6 C1 -2.2(2)
C11 C5 C6 C1 176.28(15)
O1 C1 C6 C5 179.15(15)
C2 C1 C6 C5 -1.9(2)
C4 C3 C7 C8 9.1(2)
C2 C3 C7 C8 -172.57(15)
C4 C3 C7 C10 -111.27(18)
C2 C3 C7 C10 67.05(19)
C4 C3 C7 C9 128.03(17)
C2 C3 C7 C9 -53.7(2)
C6 C5 C11 C12 -163.25(18)
C4 C5 C11 C12 15.3(3)
C6 C5 C11 S1 12.1(2)
C4 C5 C11 S1 -169.40(12)
C14 S1 C11 C12 1.17(14)
C14 S1 C11 C5 -174.99(14)
C5 C11 C12 C13 174.44(17)
S1 C11 C12 C13 -1.2(2)
C11 C12 C13 C14 0.7(2)
C12 C13 C14 C15 -175.18(18)
C12 C13 C14 S1 0.3(2)
C11 S1 C14 C13 -0.81(15)
C11 S1 C14 C15 175.06(15)
C13 C14 C15 C16 146.5(2)
S1 C14 C15 C16 -28.6(3)
C13 C14 C15 S2 -30.2(3)
S1 C14 C15 S2 154.71(11)
C18 S2 C15 C16 -1.98(16)
C18 S2 C15 C14 175.24(16)
C14 C15 C16 C17 -175.0(2)
S2 C15 C16 C17 1.9(2)
C15 C16 C17 C18 -0.7(3)
C16 C17 C18 C19 176.7(2)
C16 C17 C18 S2 -0.7(3)
C15 S2 C18 C17 1.55(18)
C15 S2 C18 C19 -176.08(18)
C17 C18 C19 N8 -178.4(2)
S2 C18 C19 N8 -1.2(3)
C17 C18 C19 N7 -1.5(4)
S2 C18 C19 N7 175.76(19)
N8 C19 N7 O3 179.8(3)
C18 C19 N7 O3 2.5(4)
N8 C19 N7 C20 -6.6(3)
C18 C19 N7 C20 176.1(2)
O3 N7 C20 C21 -37.9(4)
C19 N7 C20 C21 148.2(3)
O3 N7 C20 C22A 20.8(10)
C19 N7 C20 C22A -153.0(10)
O3 N7 C20 C23 -172.7(3)
C19 N7 C20 C23 13.4(3)
O3 N7 C20 C21A -86.9(7)
C19 N7 C20 C21A 99.2(6)
O3 N7 C20 C22 75.4(4)
C19 N7 C20 C22 -98.4(3)
N7 C19 N8 O4 179.3(2)
C18 C19 N8 O4 -3.4(4)
N7 C19 N8 C23 -3.5(3)
C18 C19 N8 C23 173.9(2)
O4 N8 C23 C24 -38.6(4)
C19 N8 C23 C24 144.1(4)
O4 N8 C23 C20 -171.1(2)
C19 N8 C23 C20 11.6(3)
O4 N8 C23 C25A 22.1(6)
C19 N8 C23 C25A -155.2(5)
O4 N8 C23 C25 80.9(3)
C19 N8 C23 C25 -96.4(3)
O4 N8 C23 C24A -80.3(4)
C19 N8 C23 C24A 102.4(4)
C21 C20 C23 C24 90.7(5)
N7 C20 C23 C24 -139.9(4)
C22A C20 C23 C24 24.9(11)
C21A C20 C23 C24 130.6(6)
C22 C20 C23 C24 -33.1(4)
C21 C20 C23 N8 -143.3(3)
N7 C20 C23 N8 -14.0(3)
C22A C20 C23 N8 150.9(10)
C21A C20 C23 N8 -103.4(5)
C22 C20 C23 N8 92.9(3)
C21 C20 C23 C25A 17.9(8)
N7 C20 C23 C25A 147.3(7)
C22A C20 C23 C25A -47.9(13)
C21A C20 C23 C25A 57.8(9)
C22 C20 C23 C25A -105.9(7)
C21 C20 C23 C25 -37.6(4)
N7 C20 C23 C25 91.7(3)
C22A C20 C23 C25 -103.4(11)
C21A C20 C23 C25 2.3(6)
C22 C20 C23 C25 -161.5(3)
C21 C20 C23 C24A 117.8(4)
N7 C20 C23 C24A -112.8(4)
C22A C20 C23 C24A 52.1(11)
C21A C20 C23 C24A 157.7(6)
C22 C20 C23 C24A -6.0(4)
N1 N2 C26 C27 -1.1(2)
B1 N2 C26 C27 -179.25(17)
N1 N2 C26 C35 178.2(2)
B1 N2 C26 C35 0.0(3)
N2 C26 C27 C28 0.9(2)
C35 C26 C27 C28 -178.4(2)
N2 N1 C28 C27 -0.2(2)
Zn1 N1 C28 C27 -174.32(14)
N2 N1 C28 C29 -179.06(15)
Zn1 N1 C28 C29 6.9(3)
C26 C27 C28 N1 -0.4(2)
C26 C27 C28 C29 178.37(18)
N1 C28 C29 C34 27.3(3)
C27 C28 C29 C34 -151.27(19)
N1 C28 C29 C30 -153.72(17)
C27 C28 C29 C30 27.7(3)
C34 C29 C30 C31 -1.3(3)
C28 C29 C30 C31 179.70(18)
C29 C30 C31 C32 -0.7(3)
C30 C31 C32 C33 2.0(3)
C30 C31 C32 C36 -177.65(19)
C31 C32 C33 C34 -1.4(3)
C36 C32 C33 C34 178.23(18)
C32 C33 C34 C29 -0.5(3)
C30 C29 C34 C33 1.9(3)
C28 C29 C34 C33 -179.16(17)
C33 C32 C36 C38 -140.4(2)
C31 C32 C36 C38 39.3(3)
C33 C32 C36 C37 92.2(2)
C31 C32 C36 C37 -88.2(3)
N3 N4 C39 C40 -0.98(19)
B1 N4 C39 C40 174.51(15)
N3 N4 C39 C48 178.74(16)
B1 N4 C39 C48 -5.8(3)
N4 C39 C40 C41 0.7(2)
C48 C39 C40 C41 -179.01(18)
N4 N3 C41 C40 -0.45(18)
Zn1 N3 C41 C40 170.84(13)
N4 N3 C41 C42 177.70(14)
Zn1 N3 C41 C42 -11.0(3)
C39 C40 C41 N3 -0.1(2)
C39 C40 C41 C42 -178.08(17)
N3 C41 C42 C47 -28.5(2)
C40 C41 C42 C47 149.23(19)
N3 C41 C42 C43 152.86(17)
C40 C41 C42 C43 -29.4(3)
C47 C42 C43 C44 0.7(3)
C41 C42 C43 C44 179.34(18)
C42 C43 C44 C45 -0.1(3)
C43 C44 C45 C46 0.2(3)
C43 C44 C45 C49 -179.0(2)
C44 C45 C46 C47 -0.8(3)
C49 C45 C46 C47 178.44(19)
C45 C46 C47 C42 1.4(3)
C43 C42 C47 C46 -1.3(3)
C41 C42 C47 C46 -179.93(17)
C44 C45 C49 C50 -118.9(2)
C46 C45 C49 C50 62.0(3)
C44 C45 C49 C51 116.9(2)
C46 C45 C49 C51 -62.2(2)
N5 N6 C52 C53 0.16(18)
B1 N6 C52 C53 -179.71(16)
N5 N6 C52 C61 179.36(15)
B1 N6 C52 C61 -0.5(3)
N6 C52 C53 C54 1.01(18)
C61 C52 C53 C54 -178.11(17)
N6 N5 C54 C53 1.97(18)
Zn1 N5 C54 C53 -160.73(13)
N6 N5 C54 C55 -171.70(14)
Zn1 N5 C54 C55 25.6(3)
C52 C53 C54 N5 -1.87(19)
C52 C53 C54 C55 171.29(16)
N5 C54 C55 C60 42.1(2)
C53 C54 C55 C60 -130.27(18)
N5 C54 C55 C56 -139.86(16)
C53 C54 C55 C56 47.7(2)
C60 C55 C56 C57 -0.2(2)
C54 C55 C56 C57 -178.22(14)
C55 C56 C57 C58 1.4(2)
C56 C57 C58 C59 -1.9(2)
C56 C57 C58 C62 177.63(15)
C57 C58 C59 C60 1.2(2)
C62 C58 C59 C60 -178.24(16)
C56 C55 C60 C59 -0.5(2)
C54 C55 C60 C59 177.62(15)
C58 C59 C60 C55 -0.1(3)
C57 C58 C62 C64 77.2(2)
C59 C58 C62 C64 -103.3(2)
C57 C58 C62 C63 -157.02(16)
C59 C58 C62 C63 22.4(2)
C26 N2 B1 N6 119.09(19)
N1 N2 B1 N6 -58.9(2)
C26 N2 B1 N4 -121.21(19)
N1 N2 B1 N4 60.77(19)
C52 N6 B1 N2 -109.98(18)
N5 N6 B1 N2 70.16(18)
C52 N6 B1 N4 129.82(17)
N5 N6 B1 N4 -50.04(18)
C39 N4 B1 N2 119.67(17)
N3 N4 B1 N2 -65.27(17)
C39 N4 B1 N6 -121.31(17)
N3 N4 B1 N6 53.75(18)
